data_7718118
loop_
_publ_author_name
'Avagyan, Nane A.'
'Zonov, Roman V.'
'Lemport, Pavel S.'
'Evsiunina, Mariia V.'
'Matveev, Petr I.'
'Roznyatovsky, Vitaly A.'
'Averin, Alexei D.'
'Kalle, Paulina'
'Tafeenko, Victor A.'
'Soloveva, Svetlana A.'
'Nelyubina, Yulia V.'
'Petrov, Vladimir G.'
'Ustynyuk, Yuri A.'
'Nenajdenko, Valentine G.'

_publ_section_title
;
 Steric hindrance of phenanthroline diamides enables a hundredfold
 increase in Am(III) extraction efficiency.
;
_journal_issue 13
_journal_name_full 'Dalton transactions (Cambridge, England : 2003)'
_journal_page_first 5425
_journal_page_last 5437
_journal_paper_doi 10.1039/d5dt00076a
_journal_volume 54
_journal_year 2025
_chemical_formula_moiety 'C34 H34 Eu N7 O11, C0.9 H0.9 Cl2.7'
_chemical_formula_sum 'C34.9 H34.9 Cl2.7 Eu N7 O11'
_chemical_formula_weight 976.07
_space_group_crystal_system monoclinic
_space_group_IT_number 14
_space_group_name_Hall '-P 2yn'
_space_group_name_H-M_alt 'P 1 21/n 1'
_atom_sites_solution_hydrogens geom
_atom_sites_solution_primary dual
_audit_creation_date 2025-02-04
_audit_creation_method
;
Olex2 1.5
(compiled 2024.02.16 svn.r378c4104 for OlexSys, GUI svn.r6928)
;
_audit_update_record
;
2025-02-04 deposited with the CCDC.	2025-02-24 downloaded from the CCDC.
;
_cell_angle_alpha 90
_cell_angle_beta 98.562(2)
_cell_angle_gamma 90
_cell_formula_units_Z 4
_cell_length_a 13.2958(7)
_cell_length_b 16.6797(10)
_cell_length_c 17.8009(9)
_cell_measurement_reflns_used 9990
_cell_measurement_temperature 150
_cell_measurement_theta_max 29.375
_cell_measurement_theta_min 2.314
_cell_volume 3903.7(4)
_computing_cell_refinement 'SAINT V8.38A (Bruker, 2018)'
_computing_data_collection 'APEX3 v.2017.3_0 (Bruker AXS, 2017)'
_computing_data_reduction 'SAINT V8.38A (Bruker, 2018)'
_computing_molecular_graphics 'Olex2 1.5 (Dolomanov et al., 2009)'
_computing_publication_material 'Olex2 1.5 (Dolomanov et al., 2009)'
_computing_structure_refinement 'SHELXL 2018/3 (Sheldrick, 2015)'
_computing_structure_solution 'SHELXT 2014/5 (Sheldrick, 2014)'
_diffrn_ambient_temperature 150
_diffrn_measured_fraction_theta_full 0.999
_diffrn_measured_fraction_theta_max 0.999
_diffrn_measurement_device_type 'Bruker SMART Photon II'
_diffrn_measurement_method \w-scan
_diffrn_radiation_monochromator graphite
_diffrn_radiation_type MoK\a
_diffrn_radiation_wavelength 0.71073
_diffrn_reflns_av_R_equivalents 0.0643
_diffrn_reflns_av_unetI/netI 0.0520
_diffrn_reflns_Laue_measured_fraction_full 0.999
_diffrn_reflns_Laue_measured_fraction_max 0.999
_diffrn_reflns_limit_h_max 16
_diffrn_reflns_limit_h_min -16
_diffrn_reflns_limit_k_max 20
_diffrn_reflns_limit_k_min -20
_diffrn_reflns_limit_l_max 21
_diffrn_reflns_limit_l_min -20
_diffrn_reflns_number 38169
_diffrn_reflns_point_group_measured_fraction_full 0.999
_diffrn_reflns_point_group_measured_fraction_max 0.999
_diffrn_reflns_theta_full 25.242
_diffrn_reflns_theta_max 25.998
_diffrn_reflns_theta_min 2.401
_diffrn_source_current 30.0
_diffrn_source_power 1.5
_diffrn_source_target Mo
_diffrn_source_type 'fine-focus sealed X-ray tube'
_diffrn_source_voltage 50.0
_exptl_absorpt_coefficient_mu 1.860
_exptl_absorpt_correction_T_max 0.7461
_exptl_absorpt_correction_T_min 0.5763
_exptl_absorpt_correction_type multi-scan
_exptl_absorpt_process_details
;
SADABS-2016/2 (Bruker,2016/2) was used for absorption correction.
wR2(int) was 0.0963 before and 0.0684 after correction.
The Ratio of minimum to maximum transmission is 0.7724.
The \l/2 correction factor is Not present.
;
_exptl_crystal_colour colourless
_exptl_crystal_colour_primary colourless
_exptl_crystal_density_diffrn 1.661
_exptl_crystal_description plate
_exptl_crystal_F_000 1961
_exptl_crystal_size_max 0.15
_exptl_crystal_size_mid 0.1
_exptl_crystal_size_min 0.02
_refine_diff_density_max 0.810
_refine_diff_density_min -0.977
_refine_diff_density_rms 0.105
_refine_ls_extinction_method none
_refine_ls_goodness_of_fit_ref 1.044
_refine_ls_hydrogen_treatment constr
_refine_ls_matrix_type full
_refine_ls_number_parameters 528
_refine_ls_number_reflns 7669
_refine_ls_number_restraints 3
_refine_ls_restrained_S_all 1.045
_refine_ls_R_factor_all 0.0544
_refine_ls_R_factor_gt 0.0370
_refine_ls_shift/su_max 0.001
_refine_ls_shift/su_mean 0.000
_refine_ls_structure_factor_coef Fsqd
_refine_ls_weighting_details 'w=1/[\s^2^(Fo^2^)+(0.0258P)^2^+7.4279P] where P=(Fo^2^+2Fc^2^)/3'
_refine_ls_weighting_scheme calc
_refine_ls_wR_factor_gt 0.0759
_refine_ls_wR_factor_ref 0.0862
_reflns_Friedel_coverage 0.000
_reflns_number_gt 6078
_reflns_number_total 7669
_reflns_threshold_expression 'I > 2\s(I)'
_cod_data_source_file d5dt00076a2.cif
_cod_data_source_block 2097eu
_cod_depositor_comments 'Adding full bibliography for 7718113--7718120.cif.'
_cod_original_formula_sum 'C34.90 H34.90 Cl2.70 Eu N7 O11'
_cod_database_code 7718118
_shelx_shelxl_version_number 2018/3
_shelx_space_group_comment
;
The symmetry employed for this shelxl refinement is uniquely defined
by the following loop, which should always be used as a source of
symmetry information in preference to the above space-group names.
They are only intended as comments.
;
_olex2_refinement_description
;
1. Fixed Uiso
 At 1.2 times of:
  All C(H) groups, All C(H,H) groups
 At 1.5 times of:
  All C(H,H,H) groups
2. Restrained distances
 Cl1-C35 = Cl2-C35 = Cl4-C35
 1.78 with sigma of 0.02
3. Others
 Fixed Sof: Cl1(0.9) Cl2(0.9) Cl3(0.8) C8(0.8) H8(0.8) Cl4(0.1) C35(0.1)
 H35(0.1)
4.a Ternary CH refined with riding coordinates:
 C8(H8), C35(H35)
4.b Secondary CH2 refined with riding coordinates:
 C14(H14A,H14B), C25(H25A,H25B)
4.c Aromatic/amide H refined with riding coordinates:
 C2(H2), C3(H3), C5(H5), C6(H6), C36(H36), C9(H9), C18(H18), C19(H19),
 C20(H20), C29(H29), C30(H30), C31(H31)
4.d Idealised Me refined as rotating group:
 C15(H15A,H15B,H15C), C22(H22A,H22B,H22C), C23(H23A,H23B,H23C), C26(H26A,H26B,
 H26C), C33(H33A,H33B,H33C), C34(H34A,H34B,H34C)
;
_olex2_submission_special_instructions 'No special instructions were received'

loop_
_space_group_symop_operation_xyz
'x, y, z'
'-x+1/2, y+1/2, -z+1/2'
'-x, -y, -z'
'x-1/2, -y-1/2, z-1/2'

loop_
_atom_site_label
_atom_site_type_symbol
_atom_site_fract_x
_atom_site_fract_y
_atom_site_fract_z
_atom_site_U_iso_or_equiv
_atom_site_adp_type
_atom_site_occupancy
_atom_site_site_symmetry_order
_atom_site_calc_flag
_atom_site_refinement_flags_posn
_atom_site_refinement_flags_adp
_atom_site_refinement_flags_occupancy
_atom_site_disorder_assembly
_atom_site_disorder_group
Eu1 Eu 0.45970(2) 0.39154(2) 0.76595(2) 0.02090(7) Uani 1 1 d . . . . .
O1 O 0.4335(2) 0.51028(17) 0.83877(15) 0.0244(6) Uani 1 1 d . . . . .
O2 O 0.4056(2) 0.26197(17) 0.71369(16) 0.0278(7) Uani 1 1 d . . . . .
O3 O 0.6246(2) 0.46231(19) 0.80711(16) 0.0313(7) Uani 1 1 d . . . . .
O12 O 0.6067(2) 0.4170(2) 0.69243(17) 0.0376(8) Uani 1 1 d . . . . .
O5 O 0.7452(2) 0.4812(2) 0.7387(2) 0.0443(9) Uani 1 1 d . . . . .
O6 O 0.6036(2) 0.2913(2) 0.7953(2) 0.0404(8) Uani 1 1 d . . . . .
O7 O 0.5374(3) 0.3376(2) 0.88983(18) 0.0474(9) Uani 1 1 d . . . . .
O8 O 0.6688(3) 0.2591(3) 0.9107(2) 0.0701(13) Uani 1 1 d . . . . .
O9 O 0.3246(2) 0.35046(19) 0.83964(17) 0.0333(7) Uani 1 1 d . . . . .
O10 O 0.2724(2) 0.41443(18) 0.73579(16) 0.0308(7) Uani 1 1 d . . . . .
O11 O 0.1636(3) 0.3774(3) 0.8090(2) 0.0668(13) Uani 1 1 d . . . . .
N1 N 0.4252(2) 0.5238(2) 0.69275(18) 0.0228(8) Uani 1 1 d . . . . .
N2 N 0.4072(2) 0.3806(2) 0.62098(18) 0.0223(7) Uani 1 1 d . . . . .
N3 N 0.4866(3) 0.6378(2) 0.86240(19) 0.0265(8) Uani 1 1 d . . . . .
N8 N 0.4171(3) 0.1661(2) 0.6268(2) 0.0287(8) Uani 1 1 d . . . . .
N5 N 0.6614(3) 0.4542(2) 0.7454(2) 0.0312(9) Uani 1 1 d . . . . .
N6 N 0.6047(3) 0.2948(3) 0.8668(3) 0.0446(11) Uani 1 1 d . . . . .
N7 N 0.2510(3) 0.3807(2) 0.7955(2) 0.0337(9) Uani 1 1 d . . . . .
C1 C 0.4257(3) 0.5929(3) 0.7307(2) 0.0264(10) Uani 1 1 d . . . . .
C2 C 0.3985(4) 0.6658(3) 0.6942(3) 0.0385(12) Uani 1 1 d . . . . .
H2 H 0.397561 0.714000 0.722400 0.046 Uiso 1 1 calc R U . . .
C3 C 0.3734(4) 0.6658(3) 0.6164(3) 0.0484(14) Uani 1 1 d . . . . .
H3 H 0.357239 0.714900 0.590377 0.058 Uiso 1 1 calc R U . . .
C4 C 0.3712(4) 0.5944(3) 0.5752(3) 0.0392(12) Uani 1 1 d . . . . .
C5 C 0.3374(5) 0.5884(3) 0.4946(3) 0.0550(16) Uani 1 1 d . . . . .
H5 H 0.322098 0.636026 0.465855 0.066 Uiso 1 1 calc R U . . .
C6 C 0.3272(4) 0.5175(3) 0.4592(3) 0.0462(14) Uani 1 1 d . . . . .
H6 H 0.303237 0.515672 0.406228 0.055 Uiso 1 1 calc R U . . .
C7 C 0.3516(3) 0.4444(3) 0.4996(2) 0.0311(10) Uani 1 1 d . . . . .
C36 C 0.3374(3) 0.3686(3) 0.4666(2) 0.0326(11) Uani 1 1 d . . . . .
H36 H 0.313560 0.363924 0.413737 0.039 Uiso 1 1 calc R U . . .
C9 C 0.3577(3) 0.3011(3) 0.5096(2) 0.0299(10) Uani 1 1 d . . . . .
H9 H 0.348225 0.249549 0.487102 0.036 Uiso 1 1 calc R U . . .
C10 C 0.3927(3) 0.3090(3) 0.5874(2) 0.0227(9) Uani 1 1 d . . . . .
C11 C 0.3879(3) 0.4474(3) 0.5784(2) 0.0256(9) Uani 1 1 d . . . . .
C12 C 0.3973(3) 0.5240(3) 0.6165(2) 0.0296(10) Uani 1 1 d . . . . .
C13 C 0.4499(3) 0.5790(3) 0.8150(2) 0.0232(9) Uani 1 1 d . . . . .
C14 C 0.5072(3) 0.6193(3) 0.9447(2) 0.0311(10) Uani 1 1 d . . . . .
H14A H 0.491186 0.667098 0.973811 0.037 Uiso 1 1 calc R U . . .
H14B H 0.461877 0.575280 0.956068 0.037 Uiso 1 1 calc R U . . .
C15 C 0.6143(4) 0.5957(4) 0.9701(3) 0.0628(18) Uani 1 1 d . . . . .
H15A H 0.630970 0.548906 0.940974 0.094 Uiso 1 1 calc R U . . .
H15B H 0.623496 0.582229 1.024267 0.094 Uiso 1 1 calc R U . . .
H15C H 0.659397 0.640279 0.961771 0.094 Uiso 1 1 calc R U . . .
C16 C 0.5200(3) 0.7166(3) 0.8417(2) 0.0263(10) Uani 1 1 d . . . . .
C17 C 0.6078(3) 0.7244(3) 0.8071(3) 0.0329(11) Uani 1 1 d . . . . .
C18 C 0.6417(4) 0.8024(3) 0.7961(3) 0.0432(13) Uani 1 1 d . . . . .
H18 H 0.701411 0.810189 0.773578 0.052 Uiso 1 1 calc R U . . .
C19 C 0.5898(4) 0.8677(3) 0.8174(3) 0.0481(14) Uani 1 1 d . . . . .
H19 H 0.615219 0.920123 0.811126 0.058 Uiso 1 1 calc R U . . .
C20 C 0.5016(4) 0.8580(3) 0.8478(3) 0.0421(12) Uani 1 1 d . . . . .
H20 H 0.465454 0.904051 0.860379 0.051 Uiso 1 1 calc R U . . .
C21 C 0.4643(3) 0.7826(3) 0.8604(3) 0.0314(10) Uani 1 1 d . . . . .
C22 C 0.3640(4) 0.7739(3) 0.8900(3) 0.0419(12) Uani 1 1 d . . . . .
H22A H 0.326122 0.728660 0.864647 0.063 Uiso 1 1 calc R U . . .
H22B H 0.324264 0.823201 0.879702 0.063 Uiso 1 1 calc R U . . .
H22C H 0.376765 0.764239 0.944923 0.063 Uiso 1 1 calc R U . . .
C23 C 0.6640(4) 0.6538(3) 0.7809(3) 0.0384(12) Uani 1 1 d . . . . .
H23A H 0.674779 0.613499 0.821342 0.058 Uiso 1 1 calc R U . . .
H23B H 0.729853 0.671576 0.768591 0.058 Uiso 1 1 calc R U . . .
H23C H 0.623790 0.630311 0.735573 0.058 Uiso 1 1 calc R U . . .
C24 C 0.4076(3) 0.2425(3) 0.6460(2) 0.0249(9) Uani 1 1 d . . . . .
C25 C 0.4189(4) 0.1039(3) 0.6873(3) 0.0399(12) Uani 1 1 d . . . . .
H25A H 0.390803 0.053262 0.663873 0.048 Uiso 1 1 calc R U . . .
H25B H 0.374297 0.121455 0.724008 0.048 Uiso 1 1 calc R U . . .
C26 C 0.5236(4) 0.0882(3) 0.7293(3) 0.0557(15) Uani 1 1 d . . . . .
H26A H 0.567767 0.069208 0.693574 0.083 Uiso 1 1 calc R U . . .
H26B H 0.519920 0.047331 0.768336 0.083 Uiso 1 1 calc R U . . .
H26C H 0.551547 0.137866 0.753414 0.083 Uiso 1 1 calc R U . . .
C27 C 0.4407(3) 0.1393(3) 0.5541(2) 0.0290(10) Uani 1 1 d . . . . .
C28 C 0.5361(4) 0.1574(3) 0.5347(3) 0.0351(11) Uani 1 1 d . . . . .
C29 C 0.5565(4) 0.1319(3) 0.4640(3) 0.0442(13) Uani 1 1 d . . . . .
H29 H 0.621076 0.142911 0.449539 0.053 Uiso 1 1 calc R U . . .
C30 C 0.4854(5) 0.0915(3) 0.4153(3) 0.0496(15) Uani 1 1 d . . . . .
H30 H 0.500738 0.075375 0.367086 0.060 Uiso 1 1 calc R U . . .
C31 C 0.3911(4) 0.0736(3) 0.4350(3) 0.0472(14) Uani 1 1 d . . . . .
H31 H 0.342306 0.045292 0.400457 0.057 Uiso 1 1 calc R U . . .
C32 C 0.3678(4) 0.0972(3) 0.5057(3) 0.0358(11) Uani 1 1 d . . . . .
C33 C 0.2642(4) 0.0790(3) 0.5264(3) 0.0532(15) Uani 1 1 d . . . . .
H33A H 0.266277 0.027421 0.553042 0.080 Uiso 1 1 calc R U . . .
H33B H 0.214184 0.076270 0.480116 0.080 Uiso 1 1 calc R U . . .
H33C H 0.244792 0.121378 0.559577 0.080 Uiso 1 1 calc R U . . .
C34 C 0.6148(4) 0.2045(4) 0.5869(3) 0.0520(15) Uani 1 1 d . . . . .
H34A H 0.593980 0.260807 0.587466 0.078 Uiso 1 1 calc R U . . .
H34B H 0.680625 0.200695 0.568565 0.078 Uiso 1 1 calc R U . . .
H34C H 0.620955 0.182476 0.638405 0.078 Uiso 1 1 calc R U . . .
Cl1 Cl 0.35077(13) 0.03472(11) 0.87730(11) 0.0656(5) Uani 0.9 1 d D . P . .
Cl2 Cl 0.55341(15) 0.07814(14) 0.94706(12) 0.0845(6) Uani 0.9 1 d D . P . .
Cl3 Cl 0.3962(2) 0.19452(13) 0.92874(15) 0.0854(7) Uani 0.8 1 d . . P A 1
C8 C 0.4235(6) 0.0963(5) 0.9476(5) 0.060(2) Uani 0.8 1 d . . P A 1
H8 H 0.405929 0.082538 0.998693 0.072 Uiso 0.8 1 calc R U P A 1
Cl4 Cl 0.3702(19) 0.1731(16) 0.9814(15) 0.109(7) Uiso 0.1 1 d D . P A 2
C35 C 0.4296(15) 0.1218(14) 0.911(2) 0.050(17) Uiso 0.1 1 d D . P A 2
H35 H 0.435888 0.158572 0.867231 0.060 Uiso 0.1 1 calc R U P A 2

loop_
_atom_site_aniso_label
_atom_site_aniso_U_11
_atom_site_aniso_U_22
_atom_site_aniso_U_33
_atom_site_aniso_U_23
_atom_site_aniso_U_13
_atom_site_aniso_U_12
Eu1 0.02230(12) 0.02570(12) 0.01458(11) -0.00029(9) 0.00237(7) 0.00179(9)
O1 0.0281(16) 0.0249(16) 0.0206(15) -0.0012(12) 0.0055(12) -0.0010(13)
O2 0.0339(17) 0.0292(17) 0.0200(16) -0.0007(12) 0.0025(12) -0.0006(13)
O3 0.0272(17) 0.043(2) 0.0250(17) -0.0075(14) 0.0083(13) -0.0023(14)
O12 0.0260(17) 0.065(2) 0.0222(17) -0.0085(15) 0.0038(13) -0.0082(16)
O5 0.0206(17) 0.057(2) 0.058(2) -0.0136(18) 0.0150(15) -0.0062(16)
O6 0.0368(19) 0.037(2) 0.044(2) -0.0048(16) -0.0066(15) 0.0097(15)
O7 0.038(2) 0.076(3) 0.0269(19) 0.0140(17) 0.0008(15) 0.008(2)
O8 0.054(3) 0.069(3) 0.076(3) 0.031(2) -0.028(2) 0.008(2)
O9 0.0380(19) 0.0390(19) 0.0231(17) 0.0062(14) 0.0060(14) 0.0006(15)
O10 0.0280(17) 0.0392(19) 0.0254(17) 0.0034(14) 0.0043(13) -0.0013(14)
O11 0.030(2) 0.121(4) 0.054(3) 0.010(2) 0.0204(18) 0.001(2)
N1 0.0225(19) 0.026(2) 0.0190(19) 0.0010(14) -0.0016(14) -0.0036(15)
N2 0.0197(18) 0.028(2) 0.0193(18) 0.0000(15) 0.0045(13) -0.0026(15)
N3 0.029(2) 0.029(2) 0.0217(19) -0.0021(15) 0.0052(15) -0.0036(16)
N8 0.032(2) 0.026(2) 0.028(2) -0.0027(16) 0.0047(16) 0.0000(16)
N5 0.025(2) 0.038(2) 0.032(2) -0.0020(17) 0.0069(17) 0.0047(18)
N6 0.041(3) 0.041(3) 0.046(3) 0.016(2) -0.013(2) -0.005(2)
N7 0.031(2) 0.044(2) 0.028(2) -0.0073(18) 0.0097(17) -0.0061(19)
C1 0.028(2) 0.027(3) 0.022(2) -0.0003(18) -0.0005(18) -0.0054(18)
C2 0.054(3) 0.028(3) 0.029(3) -0.001(2) -0.009(2) -0.002(2)
C3 0.074(4) 0.026(3) 0.039(3) 0.010(2) -0.015(3) -0.007(3)
C4 0.057(3) 0.032(3) 0.024(3) 0.008(2) -0.009(2) -0.009(2)
C5 0.088(5) 0.045(3) 0.026(3) 0.014(2) -0.010(3) -0.015(3)
C6 0.068(4) 0.046(3) 0.022(3) 0.008(2) -0.001(2) -0.011(3)
C7 0.035(3) 0.040(3) 0.017(2) 0.0041(19) 0.0000(18) -0.007(2)
C36 0.032(3) 0.047(3) 0.018(2) -0.003(2) -0.0001(18) -0.007(2)
C9 0.029(2) 0.039(3) 0.021(2) -0.0100(19) -0.0004(18) -0.004(2)
C10 0.017(2) 0.031(2) 0.019(2) -0.0023(17) 0.0016(16) -0.0041(18)
C11 0.026(2) 0.028(2) 0.022(2) 0.0011(18) 0.0036(17) -0.0041(19)
C12 0.032(3) 0.035(3) 0.020(2) 0.0022(19) 0.0006(18) -0.011(2)
C13 0.019(2) 0.027(2) 0.024(2) -0.0045(18) 0.0040(17) 0.0019(18)
C14 0.041(3) 0.032(3) 0.021(2) -0.0038(19) 0.0052(19) -0.007(2)
C15 0.066(4) 0.096(5) 0.025(3) 0.004(3) 0.000(3) 0.041(4)
C16 0.027(2) 0.026(2) 0.025(2) -0.0019(18) -0.0015(17) -0.0074(19)
C17 0.027(2) 0.041(3) 0.031(3) -0.001(2) 0.0036(19) -0.004(2)
C18 0.035(3) 0.047(3) 0.050(3) 0.003(2) 0.013(2) -0.015(2)
C19 0.046(3) 0.034(3) 0.065(4) 0.006(3) 0.011(3) -0.013(3)
C20 0.042(3) 0.031(3) 0.053(3) -0.002(2) 0.008(2) -0.005(2)
C21 0.026(2) 0.033(3) 0.034(3) 0.000(2) 0.0019(19) -0.004(2)
C22 0.031(3) 0.041(3) 0.055(3) 0.004(2) 0.011(2) 0.001(2)
C23 0.035(3) 0.049(3) 0.034(3) -0.005(2) 0.013(2) -0.007(2)
C24 0.018(2) 0.026(2) 0.030(3) -0.0052(18) -0.0008(17) -0.0016(18)
C25 0.055(3) 0.031(3) 0.036(3) -0.001(2) 0.012(2) 0.002(2)
C26 0.073(4) 0.047(3) 0.047(4) 0.010(3) 0.007(3) 0.009(3)
C27 0.031(2) 0.027(2) 0.028(3) -0.0039(19) 0.0052(19) 0.003(2)
C28 0.036(3) 0.031(3) 0.039(3) 0.004(2) 0.007(2) 0.005(2)
C29 0.048(3) 0.037(3) 0.053(3) 0.005(2) 0.023(3) 0.009(2)
C30 0.078(4) 0.034(3) 0.041(3) -0.006(2) 0.022(3) 0.012(3)
C31 0.064(4) 0.031(3) 0.043(3) -0.013(2) -0.003(3) 0.002(3)
C32 0.037(3) 0.029(3) 0.041(3) -0.007(2) 0.006(2) 0.003(2)
C33 0.044(3) 0.045(3) 0.069(4) -0.018(3) 0.002(3) -0.014(3)
C34 0.033(3) 0.066(4) 0.058(4) 0.002(3) 0.008(2) -0.010(3)
Cl1 0.0526(10) 0.0662(12) 0.0775(12) -0.0227(9) 0.0079(8) -0.0087(9)
Cl2 0.0621(12) 0.1089(17) 0.0807(14) -0.0193(12) 0.0049(10) -0.0312(12)
Cl3 0.1054(19) 0.0526(13) 0.0945(18) -0.0082(12) 0.0025(14) -0.0250(13)
C8 0.062(5) 0.072(6) 0.046(5) -0.019(4) 0.003(4) -0.004(4)

loop_
_atom_type_symbol
_atom_type_description
_atom_type_scat_dispersion_real
_atom_type_scat_dispersion_imag
_atom_type_scat_source
C C 0.0033 0.0016 'International Tables Vol C Tables 4.2.6.8 and 6.1.1.4'
H H 0.0000 0.0000 'International Tables Vol C Tables 4.2.6.8 and 6.1.1.4'
Cl Cl 0.1484 0.1585 'International Tables Vol C Tables 4.2.6.8 and 6.1.1.4'
Eu Eu -0.1578 3.6682 'International Tables Vol C Tables 4.2.6.8 and 6.1.1.4'
N N 0.0061 0.0033 'International Tables Vol C Tables 4.2.6.8 and 6.1.1.4'
O O 0.0106 0.0060 'International Tables Vol C Tables 4.2.6.8 and 6.1.1.4'

loop_
_geom_angle_atom_site_label_1
_geom_angle_atom_site_label_2
_geom_angle_atom_site_label_3
_geom_angle
_geom_angle_site_symmetry_1
_geom_angle_site_symmetry_3
_geom_angle_publ_flag
O1 Eu1 O3 69.32(9) . . ?
O1 Eu1 O12 108.75(10) . . ?
O1 Eu1 O6 126.42(10) . . ?
O1 Eu1 O7 83.92(11) . . ?
O1 Eu1 O9 76.63(10) . . ?
O1 Eu1 O10 76.80(10) . . ?
O1 Eu1 N1 62.59(10) . . ?
O1 Eu1 N2 123.72(10) . . ?
O1 Eu1 N6 104.95(12) . . ?
O1 Eu1 N7 74.72(10) . . ?
O2 Eu1 O1 151.48(10) . . ?
O2 Eu1 O3 136.99(10) . . ?
O2 Eu1 O12 99.12(10) . . ?
O2 Eu1 O6 70.25(10) . . ?
O2 Eu1 O7 94.53(12) . . ?
O2 Eu1 O9 76.05(10) . . ?
O2 Eu1 O10 79.88(10) . . ?
O2 Eu1 N1 123.48(10) . . ?
O2 Eu1 N2 62.03(10) . . ?
O2 Eu1 N6 82.74(11) . . ?
O2 Eu1 N7 77.12(10) . . ?
O3 Eu1 O12 50.58(9) . . ?
O3 Eu1 O6 69.47(10) . . ?
O3 Eu1 N1 79.98(10) . . ?
O3 Eu1 N2 114.92(10) . . ?
O3 Eu1 N6 67.10(11) . . ?
O3 Eu1 N7 142.68(10) . . ?
O12 Eu1 N1 71.85(11) . . ?
O12 Eu1 N2 67.11(10) . . ?
O12 Eu1 N6 85.47(12) . . ?
O12 Eu1 N7 158.54(11) . . ?
O6 Eu1 O12 66.57(11) . . ?
O6 Eu1 N1 137.99(11) . . ?
O6 Eu1 N2 104.04(11) . . ?
O6 Eu1 N6 25.77(12) . . ?
O6 Eu1 N7 129.30(12) . . ?
O7 Eu1 O3 71.18(11) . . ?
O7 Eu1 O12 105.64(11) . . ?
O7 Eu1 O6 51.07(12) . . ?
O7 Eu1 O9 70.42(11) . . ?
O7 Eu1 O10 121.36(11) . . ?
O7 Eu1 N1 141.97(12) . . ?
O7 Eu1 N2 152.34(12) . . ?
O7 Eu1 N6 25.33(12) . . ?
O7 Eu1 N7 95.74(11) . . ?
O9 Eu1 O3 130.49(10) . . ?
O9 Eu1 O12 173.25(11) . . ?
O9 Eu1 O6 107.06(11) . . ?
O9 Eu1 O10 51.45(10) . . ?
O9 Eu1 N1 114.70(10) . . ?
O9 Eu1 N2 113.69(10) . . ?
O9 Eu1 N6 89.21(12) . . ?
O9 Eu1 N7 25.64(10) . . ?
O10 Eu1 O3 142.48(10) . . ?
O10 Eu1 O12 132.96(10) . . ?
O10 Eu1 O6 147.42(11) . . ?
O10 Eu1 N1 70.27(10) . . ?
O10 Eu1 N2 71.53(10) . . ?
O10 Eu1 N6 139.75(11) . . ?
O10 Eu1 N7 25.82(10) . . ?
N1 Eu1 N2 63.37(11) . . ?
N1 Eu1 N6 147.03(11) . . ?
N1 Eu1 N7 92.39(11) . . ?
N2 Eu1 N6 129.20(12) . . ?
N2 Eu1 N7 93.06(10) . . ?
N7 Eu1 N6 114.58(12) . . ?
C13 O1 Eu1 121.5(2) . . ?
C24 O2 Eu1 123.6(3) . . ?
N5 O3 Eu1 97.5(2) . . ?
N5 O12 Eu1 95.7(2) . . ?
N6 O6 Eu1 94.1(3) . . ?
N6 O7 Eu1 98.0(3) . . ?
N7 O9 Eu1 96.6(2) . . ?
N7 O10 Eu1 95.3(2) . . ?
C1 N1 Eu1 119.8(3) . . ?
C1 N1 C12 119.1(4) . . ?
C12 N1 Eu1 120.9(3) . . ?
C10 N2 Eu1 120.7(3) . . ?
C10 N2 C11 118.9(4) . . ?
C11 N2 Eu1 120.2(3) . . ?
C13 N3 C14 117.8(4) . . ?
C13 N3 C16 126.9(4) . . ?
C16 N3 C14 114.8(3) . . ?
C24 N8 C25 118.2(4) . . ?
C24 N8 C27 124.6(4) . . ?
C27 N8 C25 116.7(4) . . ?
O3 N5 Eu1 57.2(2) . . ?
O12 N5 Eu1 59.1(2) . . ?
O12 N5 O3 116.3(3) . . ?
O5 N5 Eu1 178.3(3) . . ?
O5 N5 O3 121.1(4) . . ?
O5 N5 O12 122.7(4) . . ?
O6 N6 Eu1 60.1(2) . . ?
O7 N6 Eu1 56.7(2) . . ?
O7 N6 O6 116.7(4) . . ?
O8 N6 Eu1 175.5(4) . . ?
O8 N6 O6 121.4(5) . . ?
O8 N6 O7 121.9(5) . . ?
O9 N7 Eu1 57.7(2) . . ?
O9 N7 O10 116.5(3) . . ?
O10 N7 Eu1 58.9(2) . . ?
O11 N7 Eu1 178.7(3) . . ?
O11 N7 O9 121.9(4) . . ?
O11 N7 O10 121.5(4) . . ?
N1 C1 C2 122.1(4) . . ?
N1 C1 C13 110.9(4) . . ?
C2 C1 C13 126.8(4) . . ?
C1 C2 H2 120.8 . . ?
C3 C2 C1 118.4(4) . . ?
C3 C2 H2 120.8 . . ?
C2 C3 H3 119.6 . . ?
C2 C3 C4 120.8(5) . . ?
C4 C3 H3 119.6 . . ?
C3 C4 C5 124.1(5) . . ?
C3 C4 C12 117.1(4) . . ?
C12 C4 C5 118.7(4) . . ?
C4 C5 H5 119.2 . . ?
C6 C5 C4 121.6(5) . . ?
C6 C5 H5 119.2 . . ?
C5 C6 H6 119.4 . . ?
C5 C6 C7 121.3(5) . . ?
C7 C6 H6 119.4 . . ?
C36 C7 C6 123.7(4) . . ?
C36 C7 C11 117.1(4) . . ?
C11 C7 C6 119.2(4) . . ?
C7 C36 H36 119.8 . . ?
C9 C36 C7 120.5(4) . . ?
C9 C36 H36 119.8 . . ?
C36 C9 H9 120.4 . . ?
C36 C9 C10 119.1(4) . . ?
C10 C9 H9 120.4 . . ?
N2 C10 C9 122.1(4) . . ?
N2 C10 C24 110.5(3) . . ?
C9 C10 C24 127.0(4) . . ?
N2 C11 C7 122.3(4) . . ?
N2 C11 C12 118.2(4) . . ?
C7 C11 C12 119.3(4) . . ?
N1 C12 C4 122.5(4) . . ?
N1 C12 C11 117.4(4) . . ?
C4 C12 C11 119.9(4) . . ?
O1 C13 Eu1 39.37(18) . . ?
O1 C13 N3 121.6(4) . . ?
O1 C13 C1 117.1(4) . . ?
N3 C13 Eu1 148.1(3) . . ?
N3 C13 C1 121.3(4) . . ?
C1 C13 Eu1 83.8(2) . . ?
N3 C14 H14A 109.1 . . ?
N3 C14 H14B 109.1 . . ?
H14A C14 H14B 107.8 . . ?
C15 C14 N3 112.6(4) . . ?
C15 C14 H14A 109.1 . . ?
C15 C14 H14B 109.1 . . ?
C14 C15 H15A 109.5 . . ?
C14 C15 H15B 109.5 . . ?
C14 C15 H15C 109.5 . . ?
H15A C15 H15B 109.5 . . ?
H15A C15 H15C 109.5 . . ?
H15B C15 H15C 109.5 . . ?
C17 C16 N3 120.1(4) . . ?
C21 C16 N3 117.5(4) . . ?
C21 C16 C17 122.4(4) . . ?
C16 C17 C23 123.1(4) . . ?
C18 C17 C16 117.1(4) . . ?
C18 C17 C23 119.9(4) . . ?
C17 C18 H18 119.6 . . ?
C19 C18 C17 120.8(5) . . ?
C19 C18 H18 119.6 . . ?
C18 C19 H19 119.7 . . ?
C20 C19 C18 120.7(5) . . ?
C20 C19 H19 119.7 . . ?
C19 C20 H20 119.3 . . ?
C19 C20 C21 121.3(5) . . ?
C21 C20 H20 119.3 . . ?
C16 C21 C22 122.3(4) . . ?
C20 C21 C16 117.6(4) . . ?
C20 C21 C22 120.0(4) . . ?
C21 C22 H22A 109.5 . . ?
C21 C22 H22B 109.5 . . ?
C21 C22 H22C 109.5 . . ?
H22A C22 H22B 109.5 . . ?
H22A C22 H22C 109.5 . . ?
H22B C22 H22C 109.5 . . ?
C17 C23 H23A 109.5 . . ?
C17 C23 H23B 109.5 . . ?
C17 C23 H23C 109.5 . . ?
H23A C23 H23B 109.5 . . ?
H23A C23 H23C 109.5 . . ?
H23B C23 H23C 109.5 . . ?
O2 C24 N8 120.8(4) . . ?
O2 C24 C10 117.0(4) . . ?
N8 C24 C10 122.2(4) . . ?
N8 C25 H25A 108.9 . . ?
N8 C25 H25B 108.9 . . ?
N8 C25 C26 113.2(4) . . ?
H25A C25 H25B 107.7 . . ?
C26 C25 H25A 108.9 . . ?
C26 C25 H25B 108.9 . . ?
C25 C26 H26A 109.5 . . ?
C25 C26 H26B 109.5 . . ?
C25 C26 H26C 109.5 . . ?
H26A C26 H26B 109.5 . . ?
H26A C26 H26C 109.5 . . ?
H26B C26 H26C 109.5 . . ?
C28 C27 N8 118.6(4) . . ?
C32 C27 N8 119.2(4) . . ?
C32 C27 C28 122.2(4) . . ?
C27 C28 C34 122.2(4) . . ?
C29 C28 C27 117.6(5) . . ?
C29 C28 C34 120.2(5) . . ?
C28 C29 H29 119.5 . . ?
C30 C29 C28 121.0(5) . . ?
C30 C29 H29 119.5 . . ?
C29 C30 H30 119.5 . . ?
C29 C30 C31 121.0(5) . . ?
C31 C30 H30 119.5 . . ?
C30 C31 H31 120.1 . . ?
C30 C31 C32 119.9(5) . . ?
C32 C31 H31 120.1 . . ?
C27 C32 C31 118.3(5) . . ?
C27 C32 C33 121.9(4) . . ?
C31 C32 C33 119.8(5) . . ?
C32 C33 H33A 109.5 . . ?
C32 C33 H33B 109.5 . . ?
C32 C33 H33C 109.5 . . ?
H33A C33 H33B 109.5 . . ?
H33A C33 H33C 109.5 . . ?
H33B C33 H33C 109.5 . . ?
C28 C34 H34A 109.5 . . ?
C28 C34 H34B 109.5 . . ?
C28 C34 H34C 109.5 . . ?
H34A C34 H34B 109.5 . . ?
H34A C34 H34C 109.5 . . ?
H34B C34 H34C 109.5 . . ?
Cl1 C8 H8 109.2 . . ?
Cl2 C8 Cl1 109.1(4) . . ?
Cl2 C8 H8 109.2 . . ?
Cl3 C8 Cl1 109.8(4) . . ?
Cl3 C8 Cl2 110.3(5) . . ?
Cl3 C8 H8 109.2 . . ?
Cl1 C35 H35 110.2 . . ?
Cl2 C35 Cl1 103.9(11) . . ?
Cl2 C35 H35 110.2 . . ?
Cl4 C35 Cl1 108.2(17) . . ?
Cl4 C35 Cl2 114.0(18) . . ?
Cl4 C35 H35 110.2 . . ?

loop_
_geom_bond_atom_site_label_1
_geom_bond_atom_site_label_2
_geom_bond_distance
_geom_bond_site_symmetry_2
_geom_bond_publ_flag
Eu1 O1 2.420(3) . ?
Eu1 O2 2.419(3) . ?
Eu1 O3 2.502(3) . ?
Eu1 O12 2.545(3) . ?
Eu1 O6 2.536(3) . ?
Eu1 O7 2.462(3) . ?
Eu1 O9 2.473(3) . ?
Eu1 O10 2.498(3) . ?
Eu1 N1 2.569(3) . ?
Eu1 N2 2.578(3) . ?
Eu1 N6 2.917(4) . ?
Eu1 N7 2.906(4) . ?
O1 C13 1.252(5) . ?
O2 C24 1.252(5) . ?
O3 N5 1.275(4) . ?
O12 N5 1.264(5) . ?
O5 N5 1.223(5) . ?
O6 N6 1.272(5) . ?
O7 N6 1.260(5) . ?
O8 N6 1.222(5) . ?
O9 N7 1.266(5) . ?
O10 N7 1.271(5) . ?
O11 N7 1.222(5) . ?
N1 C1 1.335(5) . ?
N1 C12 1.354(5) . ?
N2 C10 1.336(5) . ?
N2 C11 1.351(5) . ?
N3 C13 1.338(5) . ?
N3 C14 1.483(5) . ?
N3 C16 1.451(5) . ?
N8 C24 1.331(5) . ?
N8 C25 1.493(6) . ?
N8 C27 1.446(5) . ?
C1 C2 1.401(6) . ?
C1 C13 1.505(6) . ?
C2 H2 0.9500 . ?
C2 C3 1.375(6) . ?
C3 H3 0.9500 . ?
C3 C4 1.396(7) . ?
C4 C5 1.442(7) . ?
C4 C12 1.400(6) . ?
C5 H5 0.9500 . ?
C5 C6 1.338(7) . ?
C6 H6 0.9500 . ?
C6 C7 1.428(7) . ?
C7 C36 1.395(6) . ?
C7 C11 1.415(6) . ?
C36 H36 0.9500 . ?
C36 C9 1.366(6) . ?
C9 H9 0.9500 . ?
C9 C10 1.399(6) . ?
C10 C24 1.515(6) . ?
C11 C12 1.443(6) . ?
C14 H14A 0.9900 . ?
C14 H14B 0.9900 . ?
C14 C15 1.482(7) . ?
C15 H15A 0.9800 . ?
C15 H15B 0.9800 . ?
C15 H15C 0.9800 . ?
C16 C17 1.405(6) . ?
C16 C21 1.395(6) . ?
C17 C18 1.399(7) . ?
C17 C23 1.507(6) . ?
C18 H18 0.9500 . ?
C18 C19 1.374(7) . ?
C19 H19 0.9500 . ?
C19 C20 1.372(7) . ?
C20 H20 0.9500 . ?
C20 C21 1.383(6) . ?
C21 C22 1.511(6) . ?
C22 H22A 0.9800 . ?
C22 H22B 0.9800 . ?
C22 H22C 0.9800 . ?
C23 H23A 0.9800 . ?
C23 H23B 0.9800 . ?
C23 H23C 0.9800 . ?
C25 H25A 0.9900 . ?
C25 H25B 0.9900 . ?
C25 C26 1.503(7) . ?
C26 H26A 0.9800 . ?
C26 H26B 0.9800 . ?
C26 H26C 0.9800 . ?
C27 C28 1.396(6) . ?
C27 C32 1.387(6) . ?
C28 C29 1.393(7) . ?
C28 C34 1.512(7) . ?
C29 H29 0.9500 . ?
C29 C30 1.363(8) . ?
C30 H30 0.9500 . ?
C30 C31 1.383(8) . ?
C31 H31 0.9500 . ?
C31 C32 1.398(7) . ?
C32 C33 1.509(7) . ?
C33 H33A 0.9800 . ?
C33 H33B 0.9800 . ?
C33 H33C 0.9800 . ?
C34 H34A 0.9800 . ?
C34 H34B 0.9800 . ?
C34 H34C 0.9800 . ?
Cl1 C8 1.788(7) . ?
Cl1 C35 1.84(2) . ?
Cl2 C8 1.754(8) . ?
Cl2 C35 1.83(2) . ?
Cl3 C8 1.700(8) . ?
C8 H8 1.0000 . ?
Cl4 C35 1.80(2) . ?
C35 H35 1.0000 . ?

loop_
_geom_torsion_atom_site_label_1
_geom_torsion_atom_site_label_2
_geom_torsion_atom_site_label_3
_geom_torsion_atom_site_label_4
_geom_torsion
_geom_torsion_site_symmetry_1
_geom_torsion_site_symmetry_2
_geom_torsion_site_symmetry_3
_geom_torsion_site_symmetry_4
_geom_torsion_publ_flag
Eu1 O1 C13 N3 -145.2(3) . . . . ?
Eu1 O1 C13 C1 35.4(5) . . . . ?
Eu1 O2 C24 N8 152.9(3) . . . . ?
Eu1 O2 C24 C10 -30.4(5) . . . . ?
Eu1 O3 N5 O12 -0.3(4) . . . . ?
Eu1 O3 N5 O5 179.8(4) . . . . ?
Eu1 O12 N5 O3 0.3(4) . . . . ?
Eu1 O12 N5 O5 -179.8(4) . . . . ?
Eu1 O6 N6 O7 4.0(4) . . . . ?
Eu1 O6 N6 O8 -175.1(4) . . . . ?
Eu1 O7 N6 O6 -4.1(4) . . . . ?
Eu1 O7 N6 O8 174.9(4) . . . . ?
Eu1 O9 N7 O10 2.0(4) . . . . ?
Eu1 O9 N7 O11 -178.5(4) . . . . ?
Eu1 O10 N7 O9 -2.0(4) . . . . ?
Eu1 O10 N7 O11 178.5(4) . . . . ?
Eu1 N1 C1 C2 -174.2(3) . . . . ?
Eu1 N1 C1 C13 1.0(5) . . . . ?
Eu1 N1 C12 C4 175.6(4) . . . . ?
Eu1 N1 C12 C11 0.0(5) . . . . ?
Eu1 N2 C10 C9 175.7(3) . . . . ?
Eu1 N2 C10 C24 2.0(4) . . . . ?
Eu1 N2 C11 C7 -175.2(3) . . . . ?
Eu1 N2 C11 C12 -0.1(5) . . . . ?
N1 C1 C2 C3 -1.8(7) . . . . ?
N1 C1 C13 Eu1 -0.7(3) . . . . ?
N1 C1 C13 O1 -22.4(5) . . . . ?
N1 C1 C13 N3 158.1(4) . . . . ?
N2 C10 C24 O2 16.8(5) . . . . ?
N2 C10 C24 N8 -166.6(4) . . . . ?
N2 C11 C12 N1 0.1(6) . . . . ?
N2 C11 C12 C4 -175.7(4) . . . . ?
N3 C16 C17 C18 -173.4(4) . . . . ?
N3 C16 C17 C23 7.8(7) . . . . ?
N3 C16 C21 C20 173.6(4) . . . . ?
N3 C16 C21 C22 -9.2(6) . . . . ?
N8 C27 C28 C29 -179.1(4) . . . . ?
N8 C27 C28 C34 -0.5(7) . . . . ?
N8 C27 C32 C31 178.4(4) . . . . ?
N8 C27 C32 C33 0.5(7) . . . . ?
C1 N1 C12 C4 1.6(6) . . . . ?
C1 N1 C12 C11 -174.0(4) . . . . ?
C1 C2 C3 C4 2.4(8) . . . . ?
C2 C1 C13 Eu1 174.3(4) . . . . ?
C2 C1 C13 O1 152.6(4) . . . . ?
C2 C1 C13 N3 -26.9(7) . . . . ?
C2 C3 C4 C5 174.6(5) . . . . ?
C2 C3 C4 C12 -1.0(8) . . . . ?
C3 C4 C5 C6 -173.2(6) . . . . ?
C3 C4 C12 N1 -1.0(7) . . . . ?
C3 C4 C12 C11 174.5(5) . . . . ?
C4 C5 C6 C7 -1.5(9) . . . . ?
C5 C4 C12 N1 -176.9(5) . . . . ?
C5 C4 C12 C11 -1.4(7) . . . . ?
C5 C6 C7 C36 176.6(5) . . . . ?
C5 C6 C7 C11 -0.4(8) . . . . ?
C6 C7 C36 C9 -176.7(5) . . . . ?
C6 C7 C11 N2 176.4(4) . . . . ?
C6 C7 C11 C12 1.4(7) . . . . ?
C7 C36 C9 C10 0.1(7) . . . . ?
C7 C11 C12 N1 175.3(4) . . . . ?
C7 C11 C12 C4 -0.4(7) . . . . ?
C36 C7 C11 N2 -0.8(6) . . . . ?
C36 C7 C11 C12 -175.8(4) . . . . ?
C36 C9 C10 N2 -0.2(6) . . . . ?
C36 C9 C10 C24 172.3(4) . . . . ?
C9 C10 C24 O2 -156.4(4) . . . . ?
C9 C10 C24 N8 20.2(6) . . . . ?
C10 N2 C11 C7 0.7(6) . . . . ?
C10 N2 C11 C12 175.8(4) . . . . ?
C11 N2 C10 C9 -0.2(6) . . . . ?
C11 N2 C10 C24 -173.9(3) . . . . ?
C11 C7 C36 C9 0.4(7) . . . . ?
C12 N1 C1 C2 -0.2(6) . . . . ?
C12 N1 C1 C13 175.1(3) . . . . ?
C12 C4 C5 C6 2.4(9) . . . . ?
C13 N3 C14 C15 94.3(5) . . . . ?
C13 N3 C16 C17 -67.9(6) . . . . ?
C13 N3 C16 C21 114.7(5) . . . . ?
C13 C1 C2 C3 -176.3(5) . . . . ?
C14 N3 C13 Eu1 -43.5(7) . . . . ?
C14 N3 C13 O1 -0.2(6) . . . . ?
C14 N3 C13 C1 179.3(4) . . . . ?
C14 N3 C16 C17 104.7(5) . . . . ?
C14 N3 C16 C21 -72.7(5) . . . . ?
C16 N3 C13 Eu1 128.9(5) . . . . ?
C16 N3 C13 O1 172.2(4) . . . . ?
C16 N3 C13 C1 -8.4(6) . . . . ?
C16 N3 C14 C15 -79.0(5) . . . . ?
C16 C17 C18 C19 -0.9(7) . . . . ?
C17 C16 C21 C20 -3.7(7) . . . . ?
C17 C16 C21 C22 173.5(4) . . . . ?
C17 C18 C19 C20 -2.2(8) . . . . ?
C18 C19 C20 C21 2.4(8) . . . . ?
C19 C20 C21 C16 0.5(7) . . . . ?
C19 C20 C21 C22 -176.7(5) . . . . ?
C21 C16 C17 C18 3.9(7) . . . . ?
C21 C16 C17 C23 -174.9(4) . . . . ?
C23 C17 C18 C19 177.9(5) . . . . ?
C24 N8 C25 C26 -87.8(5) . . . . ?
C24 N8 C27 C28 66.2(6) . . . . ?
C24 N8 C27 C32 -113.2(5) . . . . ?
C25 N8 C24 O2 3.7(6) . . . . ?
C25 N8 C24 C10 -172.7(4) . . . . ?
C25 N8 C27 C28 -104.5(5) . . . . ?
C25 N8 C27 C32 76.1(5) . . . . ?
C27 N8 C24 O2 -166.8(4) . . . . ?
C27 N8 C24 C10 16.7(6) . . . . ?
C27 N8 C25 C26 83.5(5) . . . . ?
C27 C28 C29 C30 0.6(7) . . . . ?
C28 C27 C32 C31 -1.0(7) . . . . ?
C28 C27 C32 C33 -179.0(5) . . . . ?
C28 C29 C30 C31 -0.9(8) . . . . ?
C29 C30 C31 C32 0.1(8) . . . . ?
C30 C31 C32 C27 0.8(7) . . . . ?
C30 C31 C32 C33 178.8(5) . . . . ?
C32 C27 C28 C29 0.3(7) . . . . ?
C32 C27 C28 C34 179.0(5) . . . . ?
C34 C28 C29 C30 -178.0(5) . . . . ?
